data_1503882
loop_
_publ_author_name
'Attanasi, Orazio A.'
'Crescentini, Lucia De'
'Favi, Gianfranco'
'Filippone, Paolino'
'Giorgi, Gianluca'
'Mantellini, Fabio'
'Moscatelli, Giada'
'Behalo, Mohamed S.'

_publ_section_title
;
 An efficient one-pot, three-component synthesis of 5-hydrazinoalkylidene
 rhodanines from 1,2-diaza-1,3-dienes.
;
_journal_issue 11
_journal_name_full 'Organic letters'
_journal_page_first 2265
_journal_page_last 2268
_journal_paper_doi 10.1021/ol900545v
_journal_volume 11
_journal_year 2009
_chemical_formula_moiety 'C16 H19 N3 O3 S2'
_chemical_formula_sum 'C16 H19 N3 O3 S2'
_chemical_formula_weight 365.46
_chemical_name_systematic
;
(E)-benzyl 2-(1-(4-oxo-3-propyl-2-thioxothiazolidin-5-ylidene)-
ethyl)hydrazinecarboxylate
;
_space_group_IT_number 61
_symmetry_cell_setting orthorhombic
_symmetry_space_group_name_Hall '-P 2ac 2ab'
_symmetry_space_group_name_H-M 'P b c a'
_atom_sites_solution_hydrogens geom
_atom_sites_solution_primary direct
_atom_sites_solution_secondary difmap
_audit_creation_method SHELXL-97
_cell_angle_alpha 90.00
_cell_angle_beta 90.00
_cell_angle_gamma 90.00
_cell_formula_units_Z 8
_cell_length_a 12.215(2)
_cell_length_b 8.434(2)
_cell_length_c 34.429(6)
_cell_measurement_reflns_used 48
_cell_measurement_temperature 293(2)
_cell_measurement_theta_max 34.779
_cell_measurement_theta_min 9.510
_cell_volume 3546.9(12)
_computing_cell_refinement 'Bruker XSCANS'
_computing_data_collection 'Bruker XSCANS'
_computing_data_reduction 'Bruker SHELXTL'
_computing_molecular_graphics 'Ortep-3 for Windows (Farrugia, 1997)'
_computing_publication_material 'WinGX publication routines (Farrugia, 1999)'
_computing_structure_refinement 'SHELXL-97 (Sheldrick, 1997)'
_computing_structure_solution 'SHELXL-97 (Sheldrick, 1997)'
_diffrn_ambient_temperature 293(2)
_diffrn_measured_fraction_theta_full 0.999
_diffrn_measured_fraction_theta_max 0.999
_diffrn_measurement_device 'Siemens P4'
_diffrn_measurement_method '2\q/\w scans'
_diffrn_radiation_monochromator graphite
_diffrn_radiation_source 'fine-focus sealed tube'
_diffrn_radiation_type MoK\a
_diffrn_radiation_wavelength 0.71073
_diffrn_reflns_av_R_equivalents 0.0691
_diffrn_reflns_av_sigmaI/netI 0.0682
_diffrn_reflns_limit_h_max 14
_diffrn_reflns_limit_h_min 0
_diffrn_reflns_limit_k_max 10
_diffrn_reflns_limit_k_min 0
_diffrn_reflns_limit_l_max 40
_diffrn_reflns_limit_l_min -40
_diffrn_reflns_number 6147
_diffrn_reflns_theta_full 24.99
_diffrn_reflns_theta_max 24.99
_diffrn_reflns_theta_min 2.04
_diffrn_standards_decay_% 4.37
_diffrn_standards_interval_count 300
_diffrn_standards_number 3
_exptl_absorpt_coefficient_mu 0.319
_exptl_absorpt_correction_type none
_exptl_crystal_colour 'pale yellow'
_exptl_crystal_density_diffrn 1.369
_exptl_crystal_density_method 'not measured'
_exptl_crystal_description prism
_exptl_crystal_F_000 1536
_exptl_crystal_size_max 0.5
_exptl_crystal_size_mid 0.4
_exptl_crystal_size_min 0.4
_refine_diff_density_max 0.274
_refine_diff_density_min -0.241
_refine_diff_density_rms 0.054
_refine_ls_extinction_method none
_refine_ls_goodness_of_fit_ref 1.022
_refine_ls_hydrogen_treatment constr
_refine_ls_matrix_type full
_refine_ls_number_parameters 219
_refine_ls_number_reflns 3116
_refine_ls_number_restraints 0
_refine_ls_restrained_S_all 1.022
_refine_ls_R_factor_all 0.1094
_refine_ls_R_factor_gt 0.0516
_refine_ls_shift/su_max 0.001
_refine_ls_shift/su_mean 0.000
_refine_ls_structure_factor_coef Fsqd
_refine_ls_weighting_details 'calc w=1/[\s^2^(Fo^2^)+(0.0508P)^2^+1.3761P] where P=(Fo^2^+2Fc^2^)/3'
_refine_ls_weighting_scheme calc
_refine_ls_wR_factor_gt 0.1068
_refine_ls_wR_factor_ref 0.1313
_reflns_number_gt 1850
_reflns_number_total 3116
_reflns_threshold_expression >2\s(I)
_cod_data_source_file ol900545v_si_002.cif
_cod_data_source_block urb
_cod_depositor_comments
;
The following automatic conversions were performed:

'_symmetry_cell_setting' value 'Orthorhombic' changed to
'orthorhombic' according to
/home/saulius/struct/CIF-dictionaries/cif_core.dic dictionary named
'cif_core.dic' version 2.4.2 from 2011-04-26.

Automatic conversion script
Id: cif_fix_values 1715 2011-07-08 13:25:40Z adriana 
;
_cod_database_code 1503882

loop_
_symmetry_equiv_pos_as_xyz
'x, y, z'
'-x+1/2, -y, z+1/2'
'-x, y+1/2, -z+1/2'
'x+1/2, -y+1/2, -z'
'-x, -y, -z'
'x-1/2, y, -z-1/2'
'x, -y-1/2, z-1/2'
'-x-1/2, y-1/2, z'

loop_
_atom_site_label
_atom_site_type_symbol
_atom_site_fract_x
_atom_site_fract_y
_atom_site_fract_z
_atom_site_U_iso_or_equiv
_atom_site_adp_type
_atom_site_occupancy
_atom_site_symmetry_multiplicity
_atom_site_calc_flag
_atom_site_refinement_flags
S1 S 0.13615(7) 0.20202(12) 0.55179(3) 0.0523(3) Uani 1 1 d .
C2 C 0.2158(3) 0.2302(4) 0.59254(10) 0.0484(9) Uani 1 1 d .
S2 S 0.16610(9) 0.29223(14) 0.63422(3) 0.0668(3) Uani 1 1 d .
N3 N 0.3231(2) 0.1929(3) 0.58478(8) 0.0463(7) Uani 1 1 d .
C4 C 0.3463(3) 0.1437(4) 0.54701(10) 0.0443(8) Uani 1 1 d .
O1 O 0.44008(19) 0.1106(3) 0.53621(7) 0.0579(7) Uani 1 1 d .
C5 C 0.2488(3) 0.1389(4) 0.52409(9) 0.0427(8) Uani 1 1 d .
C6 C 0.2417(3) 0.0903(4) 0.48642(9) 0.0429(8) Uani 1 1 d .
C7 C 0.1342(3) 0.0878(5) 0.46574(11) 0.0572(10) Uani 1 1 d .
H7A H 0.1398 0.1478 0.4421 0.086 Uiso 1 1 calc R
H7B H 0.0789 0.1337 0.4821 0.086 Uiso 1 1 calc R
H7C H 0.1148 -0.0198 0.4597 0.086 Uiso 1 1 calc R
N8 N 0.3306(2) 0.0395(4) 0.46739(8) 0.0557(8) Uani 1 1 d .
H8 H 0.3906 0.0267 0.4801 0.067 Uiso 1 1 calc R
N9 N 0.3294(2) 0.0069(4) 0.42823(8) 0.0549(8) Uani 1 1 d .
H9 H 0.3223 -0.0891 0.4202 0.066 Uiso 1 1 calc R
C10 C 0.3397(3) 0.1285(5) 0.40212(10) 0.0456(8) Uani 1 1 d .
O2 O 0.3455(2) 0.2648(3) 0.41115(8) 0.0693(8) Uani 1 1 d .
O11 O 0.3399(2) 0.0708(3) 0.36630(7) 0.0540(7) Uani 1 1 d .
C12 C 0.3566(3) 0.1891(4) 0.33588(10) 0.0546(9) Uani 1 1 d .
H12A H 0.4227 0.2493 0.3409 0.065 Uiso 1 1 calc R
H12B H 0.2952 0.2620 0.3351 0.065 Uiso 1 1 calc R
C13 C 0.4080(3) 0.2000(4) 0.61471(10) 0.0533(9) Uani 1 1 d .
H13A H 0.4662 0.1267 0.6079 0.064 Uiso 1 1 calc R
H13B H 0.3770 0.1655 0.6392 0.064 Uiso 1 1 calc R
C14 C 0.4562(3) 0.3630(4) 0.61985(11) 0.0568(10) Uani 1 1 d .
H14A H 0.4008 0.4335 0.6303 0.068 Uiso 1 1 calc R
H14B H 0.4785 0.4040 0.5948 0.068 Uiso 1 1 calc R
C15 C 0.5540(3) 0.3605(5) 0.64687(14) 0.0795(14) Uani 1 1 d .
H15A H 0.5309 0.3277 0.6723 0.119 Uiso 1 1 calc R
H15B H 0.5853 0.4647 0.6483 0.119 Uiso 1 1 calc R
H15C H 0.6076 0.2873 0.6372 0.119 Uiso 1 1 calc R
C1' C 0.3662(3) 0.1034(4) 0.29827(10) 0.0498(9) Uani 1 1 d .
C2' C 0.4586(3) 0.0162(5) 0.28997(12) 0.0651(11) Uani 1 1 d .
H2' H 0.5144 0.0098 0.3083 0.078 Uiso 1 1 calc R
C3' C 0.4700(4) -0.0613(6) 0.25525(15) 0.0881(15) Uani 1 1 d .
H3' H 0.5321 -0.1220 0.2505 0.106 Uiso 1 1 calc R
C4' C 0.3910(5) -0.0496(7) 0.22799(15) 0.1024(19) Uani 1 1 d .
H4' H 0.3992 -0.1020 0.2044 0.123 Uiso 1 1 calc R
C5' C 0.3000(5) 0.0377(8) 0.23460(15) 0.111(2) Uani 1 1 d .
H5' H 0.2465 0.0463 0.2155 0.133 Uiso 1 1 calc R
C6' C 0.2866(3) 0.1147(6) 0.27015(13) 0.0807(14) Uani 1 1 d .
H6' H 0.2237 0.1739 0.2748 0.097 Uiso 1 1 calc R

loop_
_atom_site_aniso_label
_atom_site_aniso_U_11
_atom_site_aniso_U_22
_atom_site_aniso_U_33
_atom_site_aniso_U_23
_atom_site_aniso_U_13
_atom_site_aniso_U_12
S1 0.0396(4) 0.0652(6) 0.0520(5) -0.0071(5) 0.0051(4) 0.0033(5)
C2 0.053(2) 0.043(2) 0.049(2) 0.0026(17) 0.0081(16) -0.0017(17)
S2 0.0735(7) 0.0754(7) 0.0513(6) -0.0130(5) 0.0206(5) -0.0038(6)
N3 0.0459(15) 0.0523(18) 0.0408(16) -0.0047(14) -0.0014(13) 0.0039(15)
C4 0.043(2) 0.0452(19) 0.045(2) -0.0010(16) 0.0026(15) 0.0018(16)
O1 0.0402(13) 0.0753(19) 0.0583(16) -0.0131(14) 0.0013(11) 0.0084(13)
C5 0.0383(16) 0.049(2) 0.0410(17) -0.0045(16) 0.0011(16) 0.0024(16)
C6 0.0445(18) 0.036(2) 0.0477(19) -0.0019(16) 0.0009(17) 0.0007(17)
C7 0.053(2) 0.069(3) 0.050(2) -0.009(2) -0.0064(18) 0.000(2)
N8 0.0501(18) 0.073(2) 0.0437(19) -0.0116(16) -0.0010(14) 0.0140(16)
N9 0.076(2) 0.0459(18) 0.0427(18) -0.0085(14) 0.0034(15) 0.0078(17)
C10 0.043(2) 0.049(2) 0.045(2) -0.0134(18) 0.0009(15) 0.0047(17)
O2 0.091(2) 0.0481(17) 0.0688(19) -0.0188(14) 0.0120(15) -0.0048(15)
O11 0.0762(17) 0.0416(14) 0.0444(15) -0.0041(11) 0.0089(12) 0.0003(13)
C12 0.060(2) 0.050(2) 0.053(2) 0.0042(19) 0.0105(18) 0.003(2)
C13 0.059(2) 0.051(2) 0.050(2) -0.0011(19) -0.0068(17) 0.007(2)
C14 0.056(2) 0.055(2) 0.059(2) -0.0033(19) 0.0064(19) -0.001(2)
C15 0.067(3) 0.071(3) 0.101(4) -0.018(3) -0.018(3) -0.008(2)
C1' 0.050(2) 0.052(2) 0.048(2) 0.0083(17) 0.0028(17) -0.0068(19)
C2' 0.062(2) 0.076(3) 0.058(2) -0.008(2) 0.002(2) 0.007(2)
C3' 0.103(4) 0.086(4) 0.076(3) -0.022(3) 0.019(3) 0.005(3)
C4' 0.131(5) 0.116(5) 0.060(3) -0.016(3) 0.014(3) -0.046(4)
C5' 0.107(4) 0.163(6) 0.063(3) 0.016(4) -0.029(3) -0.033(4)
C6' 0.063(3) 0.112(4) 0.067(3) 0.021(3) -0.009(2) -0.001(3)

loop_
_atom_type_symbol
_atom_type_description
_atom_type_scat_dispersion_real
_atom_type_scat_dispersion_imag
_atom_type_scat_source
C C 0.0033 0.0016 'International Tables Vol C Tables 4.2.6.8 and 6.1.1.4'
H H 0.0000 0.0000 'International Tables Vol C Tables 4.2.6.8 and 6.1.1.4'
N N 0.0061 0.0033 'International Tables Vol C Tables 4.2.6.8 and 6.1.1.4'
O O 0.0106 0.0060 'International Tables Vol C Tables 4.2.6.8 and 6.1.1.4'
S S 0.1246 0.1234 'International Tables Vol C Tables 4.2.6.8 and 6.1.1.4'

loop_
_geom_angle_atom_site_label_1
_geom_angle_atom_site_label_2
_geom_angle_atom_site_label_3
_geom_angle
C2 S1 C5 92.36(16)
N3 C2 S2 126.5(3)
N3 C2 S1 110.4(3)
S2 C2 S1 123.1(2)
C2 N3 C4 116.3(3)
C2 N3 C13 122.0(3)
C4 N3 C13 121.7(3)
O1 C4 N3 122.4(3)
O1 C4 C5 126.8(3)
N3 C4 C5 110.8(3)
C6 C5 C4 126.0(3)
C6 C5 S1 123.9(3)
C4 C5 S1 110.1(2)
N8 C6 C5 120.6(3)
N8 C6 C7 118.4(3)
C5 C6 C7 121.0(3)
C6 C7 H7A 109.5
C6 C7 H7B 109.5
H7A C7 H7B 109.5
C6 C7 H7C 109.5
H7A C7 H7C 109.5
H7B C7 H7C 109.5
C6 N8 N9 122.3(3)
C6 N8 H8 118.8
N9 N8 H8 118.8
C10 N9 N8 119.5(3)
C10 N9 H9 120.2
N8 N9 H9 120.2
O2 C10 O11 126.6(4)
O2 C10 N9 123.8(3)
O11 C10 N9 109.6(3)
C10 O11 C12 114.6(3)
O11 C12 C1' 107.6(3)
O11 C12 H12A 110.2
C1' C12 H12A 110.2
O11 C12 H12B 110.2
C1' C12 H12B 110.2
H12A C12 H12B 108.5
N3 C13 C14 113.4(3)
N3 C13 H13A 108.9
C14 C13 H13A 108.9
N3 C13 H13B 108.9
C14 C13 H13B 108.9
H13A C13 H13B 107.7
C13 C14 C15 111.5(3)
C13 C14 H14A 109.3
C15 C14 H14A 109.3
C13 C14 H14B 109.3
C15 C14 H14B 109.3
H14A C14 H14B 108.0
C14 C15 H15A 109.5
C14 C15 H15B 109.5
H15A C15 H15B 109.5
C14 C15 H15C 109.5
H15A C15 H15C 109.5
H15B C15 H15C 109.5
C6' C1' C2' 118.1(4)
C6' C1' C12 121.6(4)
C2' C1' C12 120.3(3)
C3' C2' C1' 121.3(4)
C3' C2' H2' 119.4
C1' C2' H2' 119.4
C4' C3' C2' 119.9(5)
C4' C3' H3' 120.0
C2' C3' H3' 120.0
C3' C4' C5' 120.7(5)
C3' C4' H4' 119.6
C5' C4' H4' 119.6
C4' C5' C6' 119.8(5)
C4' C5' H5' 120.1
C6' C5' H5' 120.1
C1' C6' C5' 120.1(4)
C1' C6' H6' 119.9
C5' C6' H6' 119.9

loop_
_geom_bond_atom_site_label_1
_geom_bond_atom_site_label_2
_geom_bond_distance
S1 C2 1.724(4)
S1 C5 1.757(3)
C2 N3 1.374(4)
C2 S2 1.644(3)
N3 C4 1.394(4)
N3 C13 1.463(4)
C4 O1 1.236(4)
C4 C5 1.429(5)
C5 C6 1.363(4)
C6 N8 1.339(4)
C6 C7 1.493(5)
C7 H7A 0.9600
C7 H7B 0.9600
C7 H7C 0.9600
N8 N9 1.376(4)
N8 H8 0.8600
N9 C10 1.369(5)
N9 H9 0.8600
C10 O2 1.193(4)
C10 O11 1.326(4)
O11 C12 1.461(4)
C12 C1' 1.488(5)
C12 H12A 0.9700
C12 H12B 0.9700
C13 C14 1.506(5)
C13 H13A 0.9700
C13 H13B 0.9700
C14 C15 1.514(5)
C14 H14A 0.9700
C14 H14B 0.9700
C15 H15A 0.9600
C15 H15B 0.9600
C15 H15C 0.9600
C1' C6' 1.375(5)
C1' C2' 1.377(5)
C2' C3' 1.370(6)
C2' H2' 0.9300
C3' C4' 1.350(7)
C3' H3' 0.9300
C4' C5' 1.352(8)
C4' H4' 0.9300
C5' C6' 1.396(7)
C5' H5' 0.9300
C6' H6' 0.9300

loop_
_geom_torsion_atom_site_label_1
_geom_torsion_atom_site_label_2
_geom_torsion_atom_site_label_3
_geom_torsion_atom_site_label_4
_geom_torsion
C5 S1 C2 N3 0.2(3)
C5 S1 C2 S2 -179.6(2)
S2 C2 N3 C4 -179.5(3)
S1 C2 N3 C4 0.8(4)
S2 C2 N3 C13 2.2(5)
S1 C2 N3 C13 -177.5(3)
C2 N3 C4 O1 178.2(3)
C13 N3 C4 O1 -3.5(5)
C2 N3 C4 C5 -1.5(4)
C13 N3 C4 C5 176.8(3)
O1 C4 C5 C6 2.9(6)
N3 C4 C5 C6 -177.4(3)
O1 C4 C5 S1 -178.2(3)
N3 C4 C5 S1 1.5(4)
C2 S1 C5 C6 177.9(3)
C2 S1 C5 C4 -1.0(3)
C4 C5 C6 N8 0.6(6)
S1 C5 C6 N8 -178.1(3)
C4 C5 C6 C7 178.8(3)
S1 C5 C6 C7 0.1(5)
C5 C6 N8 N9 -172.3(3)
C7 C6 N8 N9 9.5(5)
C6 N8 N9 C10 81.6(4)
N8 N9 C10 O2 -3.0(5)
N8 N9 C10 O11 178.1(3)
O2 C10 O11 C12 4.4(5)
N9 C10 O11 C12 -176.7(3)
C10 O11 C12 C1' 174.2(3)
C2 N3 C13 C14 -84.9(4)
C4 N3 C13 C14 96.9(4)
N3 C13 C14 C15 -172.0(3)
O11 C12 C1' C6' 111.3(4)
O11 C12 C1' C2' -72.0(4)
C6' C1' C2' C3' -2.0(6)
C12 C1' C2' C3' -178.8(4)
C1' C2' C3' C4' 1.8(7)
C2' C3' C4' C5' -0.3(8)
C3' C4' C5' C6' -0.9(9)
C2' C1' C6' C5' 0.8(7)
C12 C1' C6' C5' 177.6(4)
C4' C5' C6' C1' 0.7(8)
